data_4101351
loop_
_publ_author_name
'Wang, Wei'
'Li, Hao'
'Wang, Jian'
'Zu, Liansuo'

_publ_section_title
;
 Enantioselective organocatalytic tandem Michael-Aldol reactions:
 one-pot synthesis of chiral thiochromenes.
;
_journal_issue 32
_journal_name_full 'Journal of the American Chemical Society'
_journal_page_first 10354
_journal_page_last 10355
_journal_paper_doi 10.1021/ja063328m
_journal_volume 128
_journal_year 2006
_chemical_absolute_configuration ad
_chemical_formula_moiety 'C17 H14 O2 S'
_chemical_formula_sum 'C17 H14 O2 S'
_chemical_formula_weight 282.34
_chemical_name_systematic
;

 ?

;
_space_group_IT_number 19
_symmetry_cell_setting orthorhombic
_symmetry_space_group_name_Hall 'P 2ac 2ab'
_symmetry_space_group_name_H-M 'P 21 21 21'
_atom_sites_solution_hydrogens geom
_atom_sites_solution_primary direct
_atom_sites_solution_secondary difmap
_audit_creation_method SHELXL-97
_cell_angle_alpha 90.00
_cell_angle_beta 90.00
_cell_angle_gamma 90.00
_cell_formula_units_Z 4
_cell_length_a 5.9360(2)
_cell_length_b 10.2325(4)
_cell_length_c 22.8396(10)
_cell_measurement_reflns_used 5626
_cell_measurement_temperature 223(2)
_cell_measurement_theta_max 34.65
_cell_measurement_theta_min 3.34
_cell_volume 1387.28(9)
_computing_cell_refinement 'Bruker SMART'
_computing_data_collection 'Bruker SMART'
_computing_data_reduction 'Bruker SAINT'
_computing_molecular_graphics 'Bruker SHELXTL'
_computing_publication_material 'Bruker SHELXTL'
_computing_structure_refinement 'SHELXL-97 (Sheldrick, 1997)'
_computing_structure_solution 'SHELXS-97 (Sheldrick, 1990)'
_diffrn_ambient_temperature 223(2)
_diffrn_measured_fraction_theta_full 0.991
_diffrn_measured_fraction_theta_max 0.991
_diffrn_measurement_device_type 'CCD area detector'
_diffrn_measurement_method 'phi and omega scans'
_diffrn_radiation_monochromator graphite
_diffrn_radiation_source 'fine-focus sealed tube'
_diffrn_radiation_type MoK\a
_diffrn_radiation_wavelength 0.71073
_diffrn_reflns_av_R_equivalents 0.0251
_diffrn_reflns_av_sigmaI/netI 0.0210
_diffrn_reflns_limit_h_max 8
_diffrn_reflns_limit_h_min -9
_diffrn_reflns_limit_k_max 16
_diffrn_reflns_limit_k_min -15
_diffrn_reflns_limit_l_max 34
_diffrn_reflns_limit_l_min -36
_diffrn_reflns_number 27271
_diffrn_reflns_theta_full 34.83
_diffrn_reflns_theta_max 34.83
_diffrn_reflns_theta_min 1.78
_diffrn_standards_decay_% 0.0
_exptl_absorpt_coefficient_mu 0.231
_exptl_absorpt_correction_T_max 0.975
_exptl_absorpt_correction_T_min 0.880
_exptl_absorpt_correction_type multi-scan
_exptl_absorpt_process_details SADABS
_exptl_crystal_colour yellow
_exptl_crystal_density_diffrn 1.352
_exptl_crystal_density_method 'not measured'
_exptl_crystal_description needle
_exptl_crystal_F_000 592
_exptl_crystal_size_max 0.55
_exptl_crystal_size_mid 0.15
_exptl_crystal_size_min 0.10
_refine_diff_density_max 0.474
_refine_diff_density_min -0.349
_refine_diff_density_rms 0.077
_refine_ls_abs_structure_details 'Flack H D (1983), Acta Cryst. A39, 876-881'
_refine_ls_abs_structure_Flack 0.03(6)
_refine_ls_extinction_method none
_refine_ls_goodness_of_fit_ref 1.085
_refine_ls_hydrogen_treatment mixed
_refine_ls_matrix_type full
_refine_ls_number_parameters 228
_refine_ls_number_reflns 5977
_refine_ls_number_restraints 0
_refine_ls_restrained_S_all 1.085
_refine_ls_R_factor_all 0.0464
_refine_ls_R_factor_gt 0.0403
_refine_ls_shift/su_max 0.001
_refine_ls_shift/su_mean 0.000
_refine_ls_structure_factor_coef Fsqd
_refine_ls_weighting_details 'calc w=1/[\s^2^(Fo^2^)+(0.0798P)^2^+0.0975P] where P=(Fo^2^+2Fc^2^)/3'
_refine_ls_weighting_scheme calc
_refine_ls_wR_factor_gt 0.1116
_refine_ls_wR_factor_ref 0.1221
_reflns_number_gt 5441
_reflns_number_total 5977
_reflns_threshold_expression >2sigma(I)
_cod_data_source_file ja063328msi20060517_035825.cif
_cod_data_source_block Compound3a
_cod_depositor_comments
;
The following automatic conversions were performed:
'_symmetry_cell_setting' value 'Orthorhombic' changed to 'orthorhombic'
according to '/home/saulius/struct/CIF-dictionaries/cif_core.dic'
dictionary named 'cif_core.dic' version 2.4.1 from 2010-06-29.

Automatic conversion script
Id: cif_fix_enum 1527 2010-12-29 10:47:43Z saulius 
;
_cod_original_sg_symbol_H-M P2(1)2(1)2(1)
_cod_database_code 4101351

loop_
_symmetry_equiv_pos_as_xyz
'x, y, z'
'-x+1/2, -y, z+1/2'
'-x, y+1/2, -z+1/2'
'x+1/2, -y+1/2, -z'

loop_
_atom_site_label
_atom_site_type_symbol
_atom_site_fract_x
_atom_site_fract_y
_atom_site_fract_z
_atom_site_U_iso_or_equiv
_atom_site_adp_type
_atom_site_occupancy
_atom_site_symmetry_multiplicity
_atom_site_calc_flag
_atom_site_refinement_flags
S S 0.50549(5) 0.09681(3) 0.105772(14) 0.03124(8) Uani 1 1 d .
O1 O 0.9170(3) -0.25751(10) 0.04407(7) 0.0571(4) Uani 1 1 d .
O2 O 0.4597(2) -0.23946(12) 0.16202(6) 0.0465(3) Uani 1 1 d .
C1 C 0.69362(19) 0.22699(11) 0.09737(5) 0.02328(18) Uani 1 1 d .
C2 C 0.6252(2) 0.35206(12) 0.11532(5) 0.0305(2) Uani 1 1 d .
H2 H 0.482(4) 0.361(2) 0.1369(9) 0.046(5) Uiso 1 1 d .
C3 C 0.7595(3) 0.46022(12) 0.10366(6) 0.0337(2) Uani 1 1 d .
H3 H 0.708(4) 0.543(3) 0.1173(11) 0.054(6) Uiso 1 1 d .
C4 C 0.9646(3) 0.44620(11) 0.07508(6) 0.0321(2) Uani 1 1 d .
H4 H 1.060(4) 0.524(2) 0.0696(10) 0.050(6) Uiso 1 1 d .
C5 C 1.0337(2) 0.32292(11) 0.05779(5) 0.0259(2) Uani 1 1 d .
H5 H 1.183(4) 0.3123(19) 0.0381(9) 0.033(5) Uiso 1 1 d .
C6 C 0.90091(18) 0.21218(10) 0.06804(4) 0.02065(17) Uani 1 1 d .
C7 C 0.97425(19) 0.08609(10) 0.04634(4) 0.02258(17) Uani 1 1 d .
H7 H 1.106(3) 0.0803(18) 0.0225(8) 0.032(4) Uiso 1 1 d .
C8 C 0.8791(2) -0.02952(10) 0.05988(5) 0.02534(19) Uani 1 1 d .
C9 C 0.6868(2) -0.04858(11) 0.10168(5) 0.0271(2) Uani 1 1 d .
H9 H 0.596(4) -0.1143(19) 0.0871(9) 0.038(5) Uiso 1 1 d .
C10 C 0.7617(2) -0.09208(11) 0.16203(5) 0.02667(19) Uani 1 1 d .
C11 C 0.9469(2) -0.03673(13) 0.18941(6) 0.0316(2) Uani 1 1 d .
H11 H 1.023(4) 0.025(2) 0.1734(9) 0.046(6) Uiso 1 1 d .
C12 C 1.0088(3) -0.07356(15) 0.24589(6) 0.0392(3) Uani 1 1 d .
H12 H 1.127(4) -0.036(2) 0.2629(9) 0.040(5) Uiso 1 1 d .
C13 C 0.8869(3) -0.16924(16) 0.27436(6) 0.0421(3) Uani 1 1 d .
H13 H 0.923(4) -0.193(2) 0.3121(9) 0.043(5) Uiso 1 1 d .
C14 C 0.7036(3) -0.22765(14) 0.24780(6) 0.0402(3) Uani 1 1 d .
H14 H 0.616(4) -0.289(2) 0.2654(9) 0.044(5) Uiso 1 1 d .
C15 C 0.6390(2) -0.18930(12) 0.19161(6) 0.0315(2) Uani 1 1 d .
C16 C 0.9801(3) -0.14653(12) 0.03405(7) 0.0385(3) Uani 1 1 d .
H16 H 1.100(4) -0.129(2) 0.0094(10) 0.049(6) Uiso 1 1 d .
C17A C 0.3294(7) -0.3385(3) 0.19026(19) 0.0308(6) Uiso 0.54 1 d P
H17A H 0.1939 -0.3516 0.1680 0.046 Uiso 0.54 1 d P
H17B H 0.2989 -0.3167 0.2304 0.046 Uiso 0.54 1 d P
H17C H 0.4059 -0.4209 0.1878 0.046 Uiso 0.54 1 d P
C17B C 0.2859(12) -0.3280(6) 0.1770(3) 0.0301(13) Uiso 0.23 1 d P
H17D H 0.2147 -0.2924 0.2112 0.045 Uiso 0.23 1 d P
H17E H 0.3492 -0.4121 0.1856 0.045 Uiso 0.23 1 d P
H17F H 0.1811 -0.3375 0.1453 0.045 Uiso 0.23 1 d P
C17C C 0.3644(14) -0.3448(7) 0.2033(4) 0.0350(17) Uiso 0.23 1 d P
H17G H 0.4862 -0.3901 0.2221 0.052 Uiso 0.23 1 d P
H17H H 0.2756 -0.4082 0.1826 0.052 Uiso 0.23 1 d P
H17I H 0.2767 -0.3037 0.2334 0.052 Uiso 0.23 1 d P

loop_
_atom_site_aniso_label
_atom_site_aniso_U_11
_atom_site_aniso_U_22
_atom_site_aniso_U_33
_atom_site_aniso_U_23
_atom_site_aniso_U_13
_atom_site_aniso_U_12
S 0.02005(12) 0.03442(14) 0.03926(16) 0.00801(11) 0.00051(10) -0.00261(11)
O1 0.0727(9) 0.0203(4) 0.0784(9) -0.0020(5) 0.0029(8) -0.0023(5)
O2 0.0469(6) 0.0428(5) 0.0498(6) 0.0047(5) 0.0086(5) -0.0233(5)
C1 0.0229(4) 0.0258(4) 0.0211(4) 0.0029(3) 0.0003(3) 0.0009(3)
C2 0.0319(5) 0.0320(5) 0.0277(5) -0.0006(4) 0.0032(4) 0.0073(4)
C3 0.0460(7) 0.0237(4) 0.0315(6) -0.0027(4) 0.0011(5) 0.0066(4)
C4 0.0433(7) 0.0213(4) 0.0317(5) 0.0005(4) -0.0002(5) -0.0033(4)
C5 0.0297(5) 0.0232(4) 0.0248(4) 0.0019(3) 0.0024(4) -0.0038(4)
C6 0.0238(4) 0.0194(4) 0.0188(4) 0.0011(3) 0.0004(3) -0.0008(3)
C7 0.0258(4) 0.0207(4) 0.0212(4) 0.0007(3) 0.0011(3) 0.0000(3)
C8 0.0316(5) 0.0197(4) 0.0247(4) 0.0004(3) -0.0018(4) -0.0015(4)
C9 0.0287(5) 0.0243(4) 0.0281(5) 0.0038(4) -0.0025(4) -0.0081(4)
C10 0.0315(5) 0.0218(4) 0.0267(5) 0.0039(4) 0.0018(4) -0.0031(4)
C11 0.0359(6) 0.0301(5) 0.0289(5) 0.0044(4) -0.0033(4) -0.0045(4)
C12 0.0465(7) 0.0414(6) 0.0299(6) 0.0024(5) -0.0070(5) 0.0046(6)
C13 0.0591(10) 0.0400(7) 0.0271(6) 0.0059(5) 0.0037(6) 0.0128(7)
C14 0.0580(9) 0.0303(5) 0.0322(6) 0.0081(5) 0.0167(6) 0.0043(6)
C15 0.0383(6) 0.0249(5) 0.0313(5) 0.0029(4) 0.0097(5) -0.0040(4)
C16 0.0511(8) 0.0218(4) 0.0427(7) -0.0025(4) 0.0019(6) 0.0024(5)

loop_
_atom_type_symbol
_atom_type_description
_atom_type_scat_dispersion_real
_atom_type_scat_dispersion_imag
_atom_type_scat_source
C C 0.0033 0.0016 'International Tables Vol C Tables 4.2.6.8 and 6.1.1.4'
H H 0.0000 0.0000 'International Tables Vol C Tables 4.2.6.8 and 6.1.1.4'
O O 0.0106 0.0060 'International Tables Vol C Tables 4.2.6.8 and 6.1.1.4'
S S 0.1246 0.1234 'International Tables Vol C Tables 4.2.6.8 and 6.1.1.4'

loop_
_geom_angle_atom_site_label_1
_geom_angle_atom_site_label_2
_geom_angle_atom_site_label_3
_geom_angle
C1 S C9 103.70(5)
C15 O2 C17B 133.8(3)
C15 O2 C17A 117.8(2)
C17B O2 C17A 16.7(3)
C15 O2 C17C 104.3(3)
C17B O2 C17C 30.2(4)
C17A O2 C17C 13.6(3)
C2 C1 C6 119.31(10)
C2 C1 S 118.52(9)
C6 C1 S 121.86(8)
C3 C2 C1 120.26(11)
C3 C2 H2 121.2(13)
C1 C2 H2 118.5(13)
C4 C3 C2 120.71(11)
C4 C3 H3 121.8(16)
C2 C3 H3 117.4(16)
C5 C4 C3 119.22(12)
C5 C4 H4 122.1(15)
C3 C4 H4 118.7(14)
C4 C5 C6 121.53(11)
C4 C5 H5 119.4(11)
C6 C5 H5 119.1(11)
C5 C6 C1 118.96(10)
C5 C6 C7 119.62(10)
C1 C6 C7 121.38(9)
C8 C7 C6 125.29(10)
C8 C7 H7 114.8(11)
C6 C7 H7 119.8(11)
C7 C8 C16 117.03(11)
C7 C8 C9 125.38(10)
C16 C8 C9 117.51(10)
C8 C9 C10 113.19(10)
C8 C9 S 111.87(7)
C10 C9 S 111.30(9)
C8 C9 H9 107.9(13)
C10 C9 H9 106.5(13)
S C9 H9 105.6(13)
C11 C10 C15 118.91(11)
C11 C10 C9 121.54(10)
C15 C10 C9 119.54(11)
C10 C11 C12 121.10(13)
C10 C11 H11 121.8(15)
C12 C11 H11 117.0(15)
C13 C12 C11 119.33(15)
C13 C12 H12 121.1(14)
C11 C12 H12 119.6(14)
C12 C13 C14 120.85(13)
C12 C13 H13 120.6(14)
C14 C13 H13 118.5(14)
C13 C14 C15 119.91(13)
C13 C14 H14 123.6(14)
C15 C14 H14 116.4(14)
O2 C15 C14 124.43(12)
O2 C15 C10 115.68(12)
C14 C15 C10 119.89(13)
O1 C16 C8 124.14(16)
O1 C16 H16 121.9(15)
C8 C16 H16 113.9(15)
O2 C17A H17A 108.3
O2 C17A H17B 111.6
H17A C17A H17B 112.2
O2 C17A H17C 109.9
H17A C17A H17C 104.0
H17B C17A H17C 110.5
O2 C17A H17D 105.1
O2 C17B H17D 106.0
O2 C17B H17E 109.8
H17D C17B H17E 110.1
O2 C17B H17F 110.8
H17D C17B H17F 111.5
H17E C17B H17F 108.6
O2 C17C H17G 109.6
O2 C17C H17H 111.9
O2 C17C H17I 109.3
H17G C17C H17I 107.4
H17H C17C H17I 110.5

loop_
_geom_bond_atom_site_label_1
_geom_bond_atom_site_label_2
_geom_bond_distance
S C1 1.7489(11)
S C9 1.8386(13)
O1 C16 1.2175(17)
O2 C15 1.3612(19)
O2 C17B 1.414(7)
O2 C17A 1.428(3)
O2 C17C 1.539(8)
C1 C2 1.4039(16)
C1 C6 1.4092(15)
C2 C3 1.390(2)
C2 H2 0.99(2)
C3 C4 1.389(2)
C3 H3 0.96(3)
C4 C5 1.3841(17)
C4 H4 0.98(2)
C5 C6 1.4001(15)
C5 H5 1.00(2)
C6 C7 1.4490(14)
C7 C8 1.3469(15)
C7 H7 0.95(2)
C8 C16 1.4632(17)
C8 C9 1.5009(17)
C9 C10 1.5150(17)
C9 H9 0.92(2)
C10 C11 1.3859(17)
C10 C15 1.4059(16)
C11 C12 1.3932(18)
C11 H11 0.86(2)
C12 C13 1.380(2)
C12 H12 0.89(2)
C13 C14 1.382(3)
C13 H13 0.92(2)
C14 C15 1.396(2)
C14 H14 0.91(2)
C16 H16 0.92(2)
C17A H17A 0.9605
C17A H17B 0.9599
C17A H17C 0.9596
C17B H17D 0.9599
C17B H17E 0.9601
C17B H17F 0.9600
C17C H17G 0.9601
C17C H17H 0.9601
C17C H17I 0.9599

loop_
_geom_torsion_atom_site_label_1
_geom_torsion_atom_site_label_2
_geom_torsion_atom_site_label_3
_geom_torsion_atom_site_label_4
_geom_torsion
C9 S C1 C2 -161.33(9)
C9 S C1 C6 25.08(10)
C6 C1 C2 C3 0.72(18)
S C1 C2 C3 -173.03(10)
C1 C2 C3 C4 -1.1(2)
C2 C3 C4 C5 0.5(2)
C3 C4 C5 C6 0.49(19)
C4 C5 C6 C1 -0.87(17)
C4 C5 C6 C7 176.64(11)
C2 C1 C6 C5 0.26(16)
S C1 C6 C5 173.80(8)
C2 C1 C6 C7 -177.21(10)
S C1 C6 C7 -3.67(14)
C5 C6 C7 C8 170.48(11)
C1 C6 C7 C8 -12.07(17)
C6 C7 C8 C16 -179.15(11)
C6 C7 C8 C9 -2.69(18)
C7 C8 C9 C10 -98.90(13)
C16 C8 C9 C10 77.55(14)
C7 C8 C9 S 27.82(15)
C16 C8 C9 S -155.74(10)
C1 S C9 C8 -34.55(9)
C1 S C9 C10 93.18(8)
C8 C9 C10 C11 42.73(16)
S C9 C10 C11 -84.28(13)
C8 C9 C10 C15 -138.34(11)
S C9 C10 C15 94.65(12)
C15 C10 C11 C12 -1.6(2)
C9 C10 C11 C12 177.30(13)
C10 C11 C12 C13 1.7(2)
C11 C12 C13 C14 -0.7(2)
C12 C13 C14 C15 -0.4(2)
C17B O2 C15 C14 5.8(4)
C17A O2 C15 C14 -0.3(2)
C17C O2 C15 C14 -2.3(3)
C17B O2 C15 C10 -173.9(4)
C17A O2 C15 C10 -179.95(18)
C17C O2 C15 C10 178.1(3)
C13 C14 C15 O2 -179.11(14)
C13 C14 C15 C10 0.5(2)
C11 C10 C15 O2 -179.83(13)
C9 C10 C15 O2 1.22(17)
C11 C10 C15 C14 0.51(19)
C9 C10 C15 C14 -178.44(12)
C7 C8 C16 O1 177.25(17)
C9 C8 C16 O1 0.5(2)
